data_4518989
loop_
_publ_author_name
'Li, Weikang'
'Huang, Ming'
'Liu, Jiahao'
'Huang, Yong-Liang'
'Lan, Xiao-Bing'
'Ye, Zongren'
'Zhao, Cunyuan'
'Liu, Yan'
'Ke, Zhuofeng'

_publ_section_title
;
 Enhanced Hydride Donation Achieved Molybdenum Catalyzed Direct
 N-Alkylation of Anilines or Nitroarenes with Alcohols: From Computational
 Design to Experiment
;
_journal_issue 16
_journal_name_full 'ACS Catalysis'
_journal_page_first 10377
_journal_page_last 10382
_journal_paper_doi 10.1021/acscatal.1c02956
_journal_volume 11
_journal_year 2021
_chemical_formula_moiety 'C14 H11 Mo N3 O4'
_chemical_formula_sum 'C14 H11 Mo N3 O4'
_chemical_formula_weight 381.20
_space_group_crystal_system triclinic
_space_group_IT_number 2
_space_group_name_Hall '-P 1'
_space_group_name_H-M_alt 'P -1'
_atom_sites_solution_hydrogens geom
_atom_sites_solution_primary iterative
_audit_creation_date 2021-04-01
_audit_creation_method
;
Olex2 1.2
(compiled 2018.05.29 svn.r3508 for OlexSys, GUI svn.r5506)
;
_cell_angle_alpha 79.028(9)
_cell_angle_beta 81.338(10)
_cell_angle_gamma 63.090(14)
_cell_formula_units_Z 2
_cell_length_a 8.4036(13)
_cell_length_b 8.9796(11)
_cell_length_c 11.1670(10)
_cell_measurement_reflns_used 2273
_cell_measurement_temperature 149.99(10)
_cell_measurement_theta_max 75.3590
_cell_measurement_theta_min 4.0370
_cell_volume 735.69(18)
_computing_cell_refinement 'CrysAlisPro 1.171.39.46 (Rigaku OD, 2018)'
_computing_data_collection 'CrysAlisPro 1.171.39.46 (Rigaku OD, 2018)'
_computing_data_reduction 'CrysAlisPro 1.171.39.46 (Rigaku OD, 2018)'
_computing_molecular_graphics 'Olex2 (Dolomanov et al., 2009)'
_computing_publication_material 'Olex2 (Dolomanov et al., 2009)'
_computing_structure_refinement 'ShelXL (Sheldrick, 2015)'
_computing_structure_solution 'olex2.solve (Bourhis et al., 2015)'
_diffrn_ambient_environment N~2~
_diffrn_ambient_temperature 149.99(10)
_diffrn_detector 'CCD plate'
_diffrn_detector_area_resol_mean 5.2913
_diffrn_detector_type AtlasS2
_diffrn_measured_fraction_theta_full 0.961
_diffrn_measured_fraction_theta_max 0.961
_diffrn_measurement_details
;
List of Runs (angles in degrees, time in seconds):

  # Type    Start    End  Width  t~exp~   \w     \q     \k     \f   Frames
--------------------------------------------------------------------------
  1  \w   -105.00  -1.00   1.00    4.00    --  -41.39 -19.00-150.00  104
  2  \w    -66.00  -2.00   1.00    4.00    --  -41.39 125.00 -30.00   64
  3  \w   -115.00 -21.00   1.00    4.00    --  -41.39 -38.00 150.00   94
  4  \w     27.00  67.00   1.00    4.00    --   41.39 -99.00 -60.00   40
  5  \w      4.00  81.00   1.00    4.00    --   41.39 -99.00 120.00   77
  6  \w     98.00 165.00   1.00   16.00    --  112.00 125.00 -60.00   67
  7  \w     82.00 115.00   1.00   16.00    --  112.00-125.00-120.00   33
  8  \w    101.00 173.00   1.00   16.00    --  112.00 125.00   0.00   72
  9  \w     48.00 118.00   1.00   16.00    --  112.00-125.00  60.00   70
 10  \w    146.00 178.00   1.00   16.00    --  112.00  30.00  60.00   32
 11  \w     29.00 103.00   1.00   16.00    --  112.00 -94.00 -60.00   74
 12  \w     90.00 134.00   1.00   16.00    --  112.00  30.00  60.00   44
 13  \w    136.00 178.00   1.00   16.00    --  112.00  45.00  90.00   42
 14  \w     87.00 133.00   1.00   16.00    --  112.00  45.00  90.00   46
 15  \w     36.00  95.00   1.00   16.00    --  112.00 -30.00  60.00   59
 16  \w     41.00 128.00   1.00   16.00    --  112.00 -77.00  30.00   87
 17  \w    100.00 145.00   1.00   16.00    --  112.00 125.00 -30.00   45
 18  \w     65.00 133.00   1.00   16.00    --  112.00 -30.00-120.00   68
 19  \w     93.00 118.00   1.00   20.00    --  112.00-125.00-180.00   25
;
_diffrn_measurement_device 'four-circle diffractometer'
_diffrn_measurement_device_type 'SuperNova, Dual, Cu at home/near, AtlasS2'
_diffrn_measurement_method '\w scans'
_diffrn_orient_matrix_type 'CrysAlisPro convention (1999,Acta A55,543-557)'
_diffrn_orient_matrix_UB_11 0.1420752000
_diffrn_orient_matrix_UB_12 0.0627360000
_diffrn_orient_matrix_UB_13 0.0031913000
_diffrn_orient_matrix_UB_21 -0.1478606000
_diffrn_orient_matrix_UB_22 0.1678450000
_diffrn_orient_matrix_UB_23 0.0369851000
_diffrn_orient_matrix_UB_31 0.0211740000
_diffrn_orient_matrix_UB_32 -0.0750488000
_diffrn_orient_matrix_UB_33 0.1359272000
_diffrn_radiation_monochromator mirror
_diffrn_radiation_probe x-ray
_diffrn_radiation_type CuK\a
_diffrn_radiation_wavelength 1.54184
_diffrn_reflns_av_R_equivalents 0.0947
_diffrn_reflns_av_unetI/netI 0.0923
_diffrn_reflns_Laue_measured_fraction_full 0.961
_diffrn_reflns_Laue_measured_fraction_max 0.961
_diffrn_reflns_limit_h_max 9
_diffrn_reflns_limit_h_min -9
_diffrn_reflns_limit_k_max 8
_diffrn_reflns_limit_k_min -10
_diffrn_reflns_limit_l_max 13
_diffrn_reflns_limit_l_min -11
_diffrn_reflns_number 4060
_diffrn_reflns_point_group_measured_fraction_full 0.961
_diffrn_reflns_point_group_measured_fraction_max 0.961
_diffrn_reflns_theta_full 64.484
_diffrn_reflns_theta_max 64.484
_diffrn_reflns_theta_min 4.043
_diffrn_source 'micro-focus sealed X-ray tube'
_diffrn_source_type 'SuperNova (Cu) X-ray Source'
_exptl_absorpt_coefficient_mu 7.503
_exptl_absorpt_correction_T_max 1.00000
_exptl_absorpt_correction_T_min 0.45556
_exptl_absorpt_correction_type multi-scan
_exptl_absorpt_process_details
;
CrysAlisPro 1.171.39.46 (Rigaku Oxford Diffraction, 2018)
Empirical absorption correction using spherical harmonics,
 implemented in SCALE3 ABSPACK scaling algorithm.
;
_exptl_crystal_colour yellow
_exptl_crystal_colour_primary yellow
_exptl_crystal_density_diffrn 1.721
_exptl_crystal_description block
_exptl_crystal_F_000 380
_exptl_crystal_size_max 0.15
_exptl_crystal_size_mid 0.12
_exptl_crystal_size_min 0.08
_refine_diff_density_max 2.279
_refine_diff_density_min -0.908
_refine_diff_density_rms 0.242
_refine_ls_extinction_method none
_refine_ls_goodness_of_fit_ref 1.089
_refine_ls_hydrogen_treatment constr
_refine_ls_matrix_type full
_refine_ls_number_parameters 179
_refine_ls_number_reflns 2385
_refine_ls_number_restraints 1
_refine_ls_restrained_S_all 1.093
_refine_ls_R_factor_all 0.1170
_refine_ls_R_factor_gt 0.1079
_refine_ls_shift/su_max 0.000
_refine_ls_shift/su_mean 0.000
_refine_ls_structure_factor_coef Fsqd
_refine_ls_weighting_details 'w=1/[\s^2^(Fo^2^)+(0.1863P)^2^+2.9448P] where P=(Fo^2^+2Fc^2^)/3'
_refine_ls_weighting_scheme calc
_refine_ls_wR_factor_gt 0.2775
_refine_ls_wR_factor_ref 0.2885
_reflns_Friedel_coverage 0.000
_reflns_number_gt 2084
_reflns_number_total 2385
_reflns_threshold_expression 'I > 2\s(I)'
_cod_data_source_file cs1c02956_si_004.cif
_cod_data_source_block a20082006a0826
_cod_database_code 4518989
_shelx_shelxl_version_number 2018/3
_chemical_oxdiff_formula CHONMo
_chemical_oxdiff_usercomment mo-py-c-nhc
_shelx_space_group_comment
;
The symmetry employed for this shelxl refinement is uniquely defined
by the following loop, which should always be used as a source of
symmetry information in preference to the above space-group names.
They are only intended as comments.
;
_shelx_estimated_absorpt_t_max 0.585
_shelx_estimated_absorpt_t_min 0.399
_reflns_odcompleteness_completeness 99.78
_reflns_odcompleteness_iscentric 1
_reflns_odcompleteness_theta 68.13
_olex2_refinement_description
;
1. Others
 Fixed Uiso: H6(0.1) H7(0.088) H14(0.086) H11(0.085) H12(0.108) H13(0.102)
 H9A(0.084) H9B(0.084) H8A(0.125) H8B(0.125) H8C(0.125)
 Fixed X: H6(0.69185) H7(0.450072) H14(0.320043) H11(0.052622) H12(-0.122965)
 H13(0.010742) H9A(0.335364) H9B(0.479697) H8A(0.963551) H8B(0.948071)
 H8C(0.837074)
 Fixed Y: H6(1.155129) H7(1.253878) H14(0.56904) H11(1.114409) H12(0.984369)
 H13(0.711685) H9A(1.11097) H9B(0.935116) H8A(0.704904) H8B(0.862443)
 H8C(0.765375)
 Fixed Z: H6(-0.00282) H7(0.165904) H14(0.260979) H11(0.357962) H12(0.335759)
 H13(0.287268) H9A(0.347541) H9B(0.401171) H8A(0.053502) H8B(-0.042066) H8C(-
 0.05322)
;
_olex2_submission_special_instructions 'No special instructions were received'
_oxdiff_exptl_absorpt_empirical_details
;
Empirical correction (ABSPACK) includes:
- Absorption correction using spherical harmonics
- Frame scaling
;
_oxdiff_exptl_absorpt_empirical_full_max 1.877
_oxdiff_exptl_absorpt_empirical_full_min 0.349

loop_
_space_group_symop_operation_xyz
'x, y, z'
'-x, -y, -z'

loop_
_atom_site_label
_atom_site_type_symbol
_atom_site_fract_x
_atom_site_fract_y
_atom_site_fract_z
_atom_site_U_iso_or_equiv
_atom_site_adp_type
_atom_site_occupancy
_atom_site_site_symmetry_order
_atom_site_calc_flag
_atom_site_refinement_flags_posn
_atom_site_refinement_flags_adp
_atom_site_refinement_flags_occupancy
_atom_site_disorder_assembly
_atom_site_disorder_group
Mo1 Mo 0.67774(12) 0.59886(11) 0.26846(9) 0.0518(5) Uani 1 1 d . . . . .
O2 O 0.6856(15) 0.4785(15) 0.0184(11) 0.079(3) Uani 1 1 d . . . . .
O4 O 0.6474(17) 0.2694(15) 0.3997(11) 0.084(3) Uani 1 1 d . . . . .
O3 O 1.0921(12) 0.3947(13) 0.2253(9) 0.068(2) Uani 1 1 d . . . . .
O1 O 0.7794(18) 0.6375(17) 0.5187(11) 0.089(3) Uani 1 1 d . . . . .
C2 C 0.6694(16) 0.5317(17) 0.1069(11) 0.053(3) Uani 1 1 d . . . . .
N2 N 0.5207(11) 0.9977(10) 0.2314(7) 0.064(3) Uani 1 1 d . . . . .
C5 C 0.6551(11) 0.8526(7) 0.1831(8) 0.055(3) Uani 1 1 d G . . . .
N3 N 0.7417(11) 0.9074(11) 0.0771(8) 0.072(3) Uani 1 1 d DG . . . .
C6 C 0.6608(15) 1.0865(11) 0.0599(9) 0.083(5) Uani 1 1 d G . . . .
H6 H 0.691850 1.155129 -0.002820 0.100 Uiso 1 1 calc R . . . .
C7 C 0.5242(13) 1.1423(7) 0.1552(10) 0.073(4) Uani 1 1 d G . . . .
H7 H 0.450072 1.253878 0.165904 0.088 Uiso 1 1 calc R . . . .
C1 C 0.7309(18) 0.6310(18) 0.4290(12) 0.061(3) Uani 1 1 d . . . . .
C4 C 0.6620(18) 0.3893(17) 0.3510(13) 0.059(3) Uani 1 1 d . . . . .
C14 C 0.2664(12) 0.6783(9) 0.2804(10) 0.072(4) Uani 1 1 d . . . . .
H14 H 0.320043 0.569040 0.260979 0.086 Uiso 1 1 calc R . . . .
N1 N 0.3716(8) 0.7563(9) 0.2937(8) 0.058(3) Uani 1 1 d G . . . .
C10 C 0.2915(10) 0.9196(9) 0.3228(8) 0.061(3) Uani 1 1 d G . . . .
C11 C 0.1062(10) 1.0051(8) 0.3385(10) 0.071(4) Uani 1 1 d G . . . .
H11 H 0.052622 1.114409 0.357962 0.085 Uiso 1 1 calc R . . . .
C12 C 0.0010(8) 0.9272(12) 0.3252(12) 0.090(5) Uani 1 1 d G . . . .
H12 H -0.122965 0.984369 0.335759 0.108 Uiso 1 1 calc R . . . .
C13 C 0.0811(11) 0.7638(12) 0.2962(13) 0.085(5) Uani 1 1 d G . . . .
H13 H 0.010742 0.711685 0.287268 0.102 Uiso 1 1 calc R . . . .
C9 C 0.4087(19) 0.9958(18) 0.3316(15) 0.070(4) Uani 1 1 d . . . . .
H9A H 0.335364 1.110970 0.347541 0.084 Uiso 1 1 calc R . . . .
H9B H 0.479697 0.935116 0.401171 0.084 Uiso 1 1 calc R . . . .
C3 C 0.9344(19) 0.4745(17) 0.2439(12) 0.060(3) Uani 1 1 d . . . . .
C8 C 0.884(2) 0.802(2) 0.0029(17) 0.084(4) Uani 1 1 d D . . . .
H8A H 0.963551 0.704904 0.053502 0.125 Uiso 1 1 calc GR . . . .
H8B H 0.948071 0.862443 -0.042066 0.125 Uiso 1 1 calc GR . . . .
H8C H 0.837074 0.765375 -0.053220 0.125 Uiso 1 1 calc GR . . . .

loop_
_atom_site_aniso_label
_atom_site_aniso_U_11
_atom_site_aniso_U_22
_atom_site_aniso_U_33
_atom_site_aniso_U_23
_atom_site_aniso_U_13
_atom_site_aniso_U_12
Mo1 0.0426(6) 0.0392(6) 0.0639(7) -0.0132(4) 0.0080(4) -0.0106(4)
O2 0.070(6) 0.078(7) 0.089(7) -0.030(6) 0.000(5) -0.029(6)
O4 0.089(8) 0.060(6) 0.094(7) -0.013(6) 0.023(6) -0.034(6)
O3 0.048(5) 0.060(6) 0.078(6) -0.017(5) 0.000(4) -0.008(4)
O1 0.085(8) 0.086(8) 0.081(7) -0.029(6) -0.007(6) -0.018(7)
C2 0.046(6) 0.058(7) 0.046(6) -0.016(5) 0.009(5) -0.015(5)
N2 0.059(6) 0.034(5) 0.093(8) -0.012(5) -0.015(6) -0.012(5)
C5 0.048(6) 0.062(7) 0.058(6) -0.014(6) 0.010(5) -0.030(6)
N3 0.070(8) 0.060(7) 0.087(8) -0.005(6) -0.002(6) -0.032(6)
C6 0.074(10) 0.053(8) 0.114(13) -0.004(8) -0.012(9) -0.022(7)
C7 0.074(10) 0.052(8) 0.090(10) -0.002(7) -0.011(8) -0.026(7)
C1 0.055(7) 0.054(7) 0.058(7) -0.004(5) -0.003(6) -0.012(6)
C4 0.058(7) 0.045(7) 0.069(7) -0.013(6) 0.013(6) -0.021(6)
C14 0.066(9) 0.058(8) 0.091(10) -0.018(7) 0.010(7) -0.029(7)
N1 0.051(6) 0.044(5) 0.062(6) -0.014(4) 0.023(5) -0.012(5)
C10 0.058(7) 0.042(6) 0.057(6) 0.003(5) -0.002(5) -0.004(5)
C11 0.054(7) 0.056(8) 0.079(9) -0.018(7) 0.023(6) -0.009(6)
C12 0.059(9) 0.058(9) 0.143(16) -0.020(9) 0.007(9) -0.019(7)
C13 0.066(9) 0.065(10) 0.117(13) -0.008(9) -0.003(9) -0.026(8)
C9 0.053(7) 0.051(7) 0.087(10) -0.019(7) -0.001(7) -0.003(6)
C3 0.058(8) 0.053(7) 0.064(7) -0.018(6) 0.011(6) -0.021(6)
C8 0.083(11) 0.067(9) 0.094(11) -0.021(8) 0.014(9) -0.030(9)

loop_
_atom_type_symbol
_atom_type_description
_atom_type_scat_dispersion_real
_atom_type_scat_dispersion_imag
_atom_type_scat_source
C C 0.0181 0.0091 'International Tables Vol C Tables 4.2.6.8 and 6.1.1.4'
H H 0.0000 0.0000 'International Tables Vol C Tables 4.2.6.8 and 6.1.1.4'
Mo Mo -0.0483 2.7339 'International Tables Vol C Tables 4.2.6.8 and 6.1.1.4'
N N 0.0311 0.0180 'International Tables Vol C Tables 4.2.6.8 and 6.1.1.4'
O O 0.0492 0.0322 'International Tables Vol C Tables 4.2.6.8 and 6.1.1.4'

loop_
_geom_angle_atom_site_label_1
_geom_angle_atom_site_label_2
_geom_angle_atom_site_label_3
_geom_angle
_geom_angle_site_symmetry_1
_geom_angle_site_symmetry_3
_geom_angle_publ_flag
C2 Mo1 C5 93.5(4) . . ?
C2 Mo1 N1 94.2(4) . . ?
C5 Mo1 N1 80.0(3) . . ?
C1 Mo1 C2 169.6(5) . . ?
C1 Mo1 C5 91.2(5) . . ?
C1 Mo1 N1 95.7(4) . . ?
C4 Mo1 C2 87.9(5) . . ?
C4 Mo1 C5 172.1(4) . . ?
C4 Mo1 C1 88.8(6) . . ?
C4 Mo1 N1 92.1(4) . . ?
C3 Mo1 C2 85.7(5) . . ?
C3 Mo1 C5 97.9(5) . . ?
C3 Mo1 C1 84.5(6) . . ?
C3 Mo1 C4 90.0(6) . . ?
C3 Mo1 N1 177.9(4) . . ?
O2 C2 Mo1 171.5(11) . . ?
C5 N2 C7 108.0 . . ?
C9 N2 C5 125.2(8) . . ?
C9 N2 C7 126.8(8) . . ?
N2 C5 Mo1 119.1(4) . . ?
N3 C5 Mo1 132.7(4) . . ?
N3 C5 N2 108.0 . . ?
C5 N3 C6 108.0 . . ?
C8 N3 C5 125.7(10) . . ?
C8 N3 C6 126.3(10) . . ?
N3 C6 H6 126.0 . . ?
C7 C6 N3 108.0 . . ?
C7 C6 H6 126.0 . . ?
N2 C7 H7 126.0 . . ?
C6 C7 N2 108.0 . . ?
C6 C7 H7 126.0 . . ?
O1 C1 Mo1 172.9(12) . . ?
O4 C4 Mo1 178.0(13) . . ?
N1 C14 H14 120.0 . . ?
N1 C14 C13 120.0 . . ?
C13 C14 H14 120.0 . . ?
C14 N1 Mo1 116.5(4) . . ?
C10 N1 Mo1 123.5(4) . . ?
C10 N1 C14 120.0 . . ?
N1 C10 C11 120.0 . . ?
N1 C10 C9 117.3(7) . . ?
C11 C10 C9 122.7(7) . . ?
C10 C11 H11 120.0 . . ?
C12 C11 C10 120.0 . . ?
C12 C11 H11 120.0 . . ?
C11 C12 H12 120.0 . . ?
C11 C12 C13 120.0 . . ?
C13 C12 H12 120.0 . . ?
C14 C13 H13 120.0 . . ?
C12 C13 C14 120.0 . . ?
C12 C13 H13 120.0 . . ?
N2 C9 C10 115.0(12) . . ?
N2 C9 H9A 108.5 . . ?
N2 C9 H9B 108.5 . . ?
C10 C9 H9A 108.5 . . ?
C10 C9 H9B 108.5 . . ?
H9A C9 H9B 107.5 . . ?
O3 C3 Mo1 177.4(12) . . ?
N3 C8 H8A 109.5 . . ?
N3 C8 H8B 109.5 . . ?
N3 C8 H8C 109.5 . . ?
H8A C8 H8B 109.5 . . ?
H8A C8 H8C 109.5 . . ?
H8B C8 H8C 109.5 . . ?

loop_
_geom_bond_atom_site_label_1
_geom_bond_atom_site_label_2
_geom_bond_distance
_geom_bond_site_symmetry_2
_geom_bond_publ_flag
Mo1 C2 2.028(12) . ?
Mo1 C5 2.229(6) . ?
Mo1 C1 2.014(14) . ?
Mo1 C4 1.984(13) . ?
Mo1 N1 2.310(6) . ?
Mo1 C3 1.932(14) . ?
O2 C2 1.142(16) . ?
O4 C4 1.160(18) . ?
O3 C3 1.194(17) . ?
O1 C1 1.157(18) . ?
N2 C5 1.4200 . ?
N2 C7 1.4200 . ?
N2 C9 1.352(17) . ?
C5 N3 1.4200 . ?
N3 C6 1.4200 . ?
N3 C8 1.412(14) . ?
C6 H6 0.9300 . ?
C6 C7 1.4200 . ?
C7 H7 0.9300 . ?
C14 H14 0.9300 . ?
C14 N1 1.3900 . ?
C14 C13 1.3900 . ?
N1 C10 1.3900 . ?
C10 C11 1.3900 . ?
C10 C9 1.453(17) . ?
C11 H11 0.9300 . ?
C11 C12 1.3900 . ?
C12 H12 0.9300 . ?
C12 C13 1.3900 . ?
C13 H13 0.9300 . ?
C9 H9A 0.9700 . ?
C9 H9B 0.9700 . ?
C8 H8A 0.9600 . ?
C8 H8B 0.9600 . ?
C8 H8C 0.9600 . ?
